data_4333395
loop_
_publ_author_name
'Li, Bo'
'Zhang, Haitao'
'Huynh, Lan'
'Shatruk, Mikhael'
'Dikarev, Evgeny V.'

_publ_section_title
;
 Mo/Rh Carboxylate:&#x00A0; Heterometallic Compound Built of Homometallic
 Paddlewheel Units
;
_journal_issue 22
_journal_name_full 'Inorganic Chemistry'
_journal_page_first 9155
_journal_page_last 9159
_journal_paper_doi 10.1021/ic7009012
_journal_volume 46
_journal_year 2007
_chemical_formula_moiety 'Mo1.4 Rh0.6 (O2 C C F3)4'
_chemical_formula_sum 'C8 F12 Mo1.4 O8 Rh0.6'
_chemical_formula_weight 648.14
_chemical_melting_point ?
_chemical_name_systematic
; 
 tetrakis(mu2-trifluoroacetateo-O,O')-molybdenium(II)-rhodium(II) 
;
_space_group_IT_number 2
_symmetry_cell_setting triclinic
_symmetry_space_group_name_Hall '-P 1'
_symmetry_space_group_name_H-M 'P -1'
_atom_sites_solution_hydrogens none
_atom_sites_solution_primary direct
_atom_sites_solution_secondary difmap
_audit_creation_method SHELXL-97
_cell_angle_alpha 88.5650(10)
_cell_angle_beta 87.2390(10)
_cell_angle_gamma 80.1790(10)
_cell_formula_units_Z 1
_cell_length_a 5.4305(4)
_cell_length_b 8.3276(6)
_cell_length_c 8.9954(7)
_cell_measurement_reflns_used 3203
_cell_measurement_temperature 173(2)
_cell_measurement_theta_max 28.22
_cell_measurement_theta_min 2.27
_cell_volume 400.31(5)
_computing_cell_refinement 'SMART, SAINT'
_computing_data_collection SMART
_computing_data_reduction SAINT
_computing_molecular_graphics 'SHELXP-93 (Sheldrick, 1993)'
_computing_publication_material 'SHELXCIF-93 (Sheldrick, 1993)'
_computing_structure_refinement 'SHELXL-97 (Sheldrick, 1997)'
_computing_structure_solution 'SHELXS-97 (Sheldrick, 1990)'
_diffrn_ambient_temperature 173(2)
_diffrn_measured_fraction_theta_full 0.903
_diffrn_measured_fraction_theta_max 0.903
_diffrn_measurement_device_type 'Bruker SMART APEX CCD'
_diffrn_measurement_method '0.3 deg wide \w exposures'
_diffrn_radiation_monochromator graphite
_diffrn_radiation_source 'fine-focus sealed tube'
_diffrn_radiation_type MoK\a
_diffrn_radiation_wavelength 0.71073
_diffrn_reflns_av_R_equivalents 0.0112
_diffrn_reflns_av_sigmaI/netI 0.0161
_diffrn_reflns_limit_h_max 7
_diffrn_reflns_limit_h_min -7
_diffrn_reflns_limit_k_max 10
_diffrn_reflns_limit_k_min -10
_diffrn_reflns_limit_l_max 11
_diffrn_reflns_limit_l_min -11
_diffrn_reflns_number 3484
_diffrn_reflns_theta_full 28.30
_diffrn_reflns_theta_max 28.30
_diffrn_reflns_theta_min 2.27
_diffrn_standards_decay_% 0
_diffrn_standards_interval_count na
_diffrn_standards_interval_time na
_diffrn_standards_number 'none (area detector data)'
_exptl_absorpt_coefficient_mu 1.890
_exptl_absorpt_correction_T_max 0.9455
_exptl_absorpt_correction_T_min 0.6393
_exptl_absorpt_correction_type 'multi-scan (SADABS)'
_exptl_crystal_colour green
_exptl_crystal_density_diffrn 2.689
_exptl_crystal_density_meas ?
_exptl_crystal_density_method none
_exptl_crystal_description block
_exptl_crystal_F_000 306
_exptl_crystal_size_max 0.26
_exptl_crystal_size_mid 0.05
_exptl_crystal_size_min 0.03
_refine_diff_density_max 0.566
_refine_diff_density_min -0.704
_refine_diff_density_rms 0.106
_refine_ls_extinction_coef noref
_refine_ls_extinction_method none
_refine_ls_goodness_of_fit_ref 1.059
_refine_ls_hydrogen_treatment noref
_refine_ls_matrix_type full
_refine_ls_number_parameters 137
_refine_ls_number_reflns 1797
_refine_ls_number_restraints 0
_refine_ls_restrained_S_all 1.059
_refine_ls_R_factor_all 0.0218
_refine_ls_R_factor_gt 0.0209
_refine_ls_shift/su_max 0.001
_refine_ls_shift/su_mean 0.000
_refine_ls_structure_factor_coef Fsqd
_refine_ls_weighting_details 'calc w=1/[\s^2^(Fo^2^)+(0.0320P)^2^+0.2794P] where P=(Fo^2^+2Fc^2^)/3'
_refine_ls_weighting_scheme calc
_refine_ls_wR_factor_gt 0.0532
_refine_ls_wR_factor_ref 0.0538
_reflns_number_gt 1723
_reflns_number_total 1797
_reflns_threshold_expression >2sigma(I)
_cod_data_source_file ic7009012sup1.cif
_cod_data_source_block '[(Mo1.4Rh0.6)(O2CCF3)4]_(1a)'
_cod_depositor_comments
;
The following automatic conversions were performed:

'_chemical_melting_point' value 'not measured' was changed to '?' -
the value is undefined or not given.

Automatic conversion script
Id: cif_fix_values 1891 2012-01-12 08:04:46Z andrius 

The following automatic conversions were performed:

'_exptl_crystal_density_meas' value 'not measured' was changed to '?'
- the value is perceived as not measured.

Automatic conversion script
Id: cif_fix_values 3008 2015-01-20 13:52:24Z robertas 
;
_cod_original_formula_sum 'C8 F12 Mo1.40 O8 Rh0.60'
_cod_database_code 4333395

loop_
_symmetry_equiv_pos_as_xyz
'x, y, z'
'-x, -y, -z'

loop_
_atom_site_label
_atom_site_type_symbol
_atom_site_fract_x
_atom_site_fract_y
_atom_site_fract_z
_atom_site_U_iso_or_equiv
_atom_site_adp_type
_atom_site_occupancy
_atom_site_symmetry_multiplicity
_atom_site_calc_flag
_atom_site_refinement_flags
Rh1 Rh 0.33855(3) 0.44021(2) 0.034247(18) 0.02468(8) Uani 0.298(19) 1 d P
Mo1 Mo 0.33855(3) 0.44021(2) 0.034247(18) 0.02468(8) Uani 0.702(19) 1 d P
O4 O 0.3085(3) 0.5540(2) 0.23878(18) 0.0303(4) Uani 1 1 d .
O3 O 0.0927(3) 0.6347(2) -0.05904(18) 0.0274(3) Uani 1 1 d .
O2 O 0.5793(3) 0.2451(2) 0.12667(18) 0.0298(4) Uani 1 1 d .
O1 O 0.3639(3) 0.3249(2) -0.16831(18) 0.0306(4) Uani 1 1 d .
F6 F -0.1653(3) 0.9527(2) -0.09992(18) 0.0465(4) Uani 1 1 d .
F5 F -0.0981(4) 0.8223(2) -0.30282(18) 0.0498(4) Uani 1 1 d .
F3 F 0.3197(4) 0.6585(3) 0.5132(2) 0.0639(6) Uani 1 1 d .
F2 F 0.6842(4) 0.7091(3) 0.4628(2) 0.0692(6) Uani 1 1 d .
F4 F 0.1303(4) 0.9992(2) -0.2526(3) 0.0647(6) Uani 1 1 d .
C4 C 0.1936(4) 0.7483(3) -0.1209(2) 0.0274(4) Uani 1 1 d .
C3 C 0.4668(4) 0.6434(3) 0.2598(3) 0.0299(5) Uani 1 1 d .
F1 F 0.3706(6) 0.8811(2) 0.3992(2) 0.0817(8) Uani 1 1 d .
C2 C 0.0146(5) 0.8850(3) -0.1966(3) 0.0343(5) Uani 1 1 d .
C1 C 0.4590(6) 0.7254(3) 0.4114(3) 0.0408(6) Uani 1 1 d .

loop_
_atom_site_aniso_label
_atom_site_aniso_U_11
_atom_site_aniso_U_22
_atom_site_aniso_U_33
_atom_site_aniso_U_23
_atom_site_aniso_U_13
_atom_site_aniso_U_12
Rh1 0.02671(11) 0.02457(11) 0.02317(11) -0.00121(7) -0.00101(7) -0.00539(7)
Mo1 0.02671(11) 0.02457(11) 0.02317(11) -0.00121(7) -0.00101(7) -0.00539(7)
O4 0.0316(8) 0.0322(9) 0.0267(8) -0.0034(6) 0.0028(6) -0.0048(7)
O3 0.0251(7) 0.0278(8) 0.0296(8) 0.0023(6) -0.0015(6) -0.0060(6)
O2 0.0321(8) 0.0276(8) 0.0310(8) -0.0002(6) 0.0000(6) -0.0090(6)
O1 0.0315(8) 0.0334(9) 0.0287(8) -0.0049(6) -0.0049(6) -0.0087(7)
F6 0.0471(9) 0.0442(9) 0.0439(9) -0.0108(7) -0.0058(7) 0.0074(7)
F5 0.0657(11) 0.0456(9) 0.0358(8) -0.0080(7) -0.0184(8) 0.0022(8)
F3 0.0857(15) 0.0699(13) 0.0361(9) -0.0149(9) 0.0164(9) -0.0161(11)
F2 0.0698(13) 0.0989(17) 0.0410(10) -0.0169(10) -0.0210(9) -0.0123(12)
F4 0.0552(11) 0.0467(10) 0.0929(16) 0.0354(10) -0.0109(10) -0.0137(8)
C4 0.0331(11) 0.0258(11) 0.0243(10) -0.0040(8) 0.0011(8) -0.0076(8)
C3 0.0325(11) 0.0282(11) 0.0278(11) -0.0021(8) -0.0038(8) -0.0006(9)
F1 0.150(2) 0.0362(10) 0.0495(11) -0.0127(8) -0.0181(13) 0.0172(12)
C2 0.0408(13) 0.0296(12) 0.0328(12) -0.0009(9) -0.0031(9) -0.0068(10)
C1 0.0551(16) 0.0348(13) 0.0304(12) -0.0049(10) -0.0042(11) -0.0005(11)

loop_
_atom_type_symbol
_atom_type_description
_atom_type_scat_dispersion_real
_atom_type_scat_dispersion_imag
_atom_type_scat_source
C C 0.0033 0.0016 'International Tables Vol C Tables 4.2.6.8 and 6.1.1.4'
O O 0.0106 0.0060 'International Tables Vol C Tables 4.2.6.8 and 6.1.1.4'
F F 0.0171 0.0103 'International Tables Vol C Tables 4.2.6.8 and 6.1.1.4'
Mo Mo -1.6832 0.6857 'International Tables Vol C Tables 4.2.6.8 and 6.1.1.4'
Rh Rh -1.1178 0.9187 'International Tables Vol C Tables 4.2.6.8 and 6.1.1.4'

loop_
_geom_angle_atom_site_label_1
_geom_angle_atom_site_label_2
_geom_angle_atom_site_label_3
_geom_angle
_geom_angle_site_symmetry_1
_geom_angle_site_symmetry_3
O1 Rh1 O4 179.10(6) . .
O1 Rh1 O2 91.10(7) . .
O4 Rh1 O2 88.84(6) . .
O1 Rh1 O3 88.61(6) . .
O4 Rh1 O3 91.44(6) . .
O2 Rh1 O3 179.26(5) . .
O1 Rh1 Mo1 90.55(5) . 2_665
O4 Rh1 Mo1 90.35(5) . 2_665
O2 Rh1 Mo1 90.30(5) . 2_665
O3 Rh1 Mo1 90.38(4) . 2_665
O1 Rh1 Rh1 90.55(5) . 2_665
O4 Rh1 Rh1 90.35(5) . 2_665
O2 Rh1 Rh1 90.30(5) . 2_665
O3 Rh1 Rh1 90.38(4) . 2_665
Mo1 Rh1 Rh1 0.000(11) 2_665 2_665
C3 O4 Rh1 116.11(15) . .
C4 O3 Rh1 116.02(14) . .
C4 O2 Rh1 117.60(15) 2_665 .
C3 O1 Rh1 116.17(14) 2_665 .
O2 C4 O3 125.7(2) 2_665 .
O2 C4 C2 118.6(2) 2_665 .
O3 C4 C2 115.7(2) . .
O4 C3 O1 126.8(2) . 2_665
O4 C3 C1 118.2(2) . .
O1 C3 C1 115.0(2) 2_665 .
F4 C2 F5 109.8(2) . .
F4 C2 F6 108.4(2) . .
F5 C2 F6 106.6(2) . .
F4 C2 C4 112.1(2) . .
F5 C2 C4 109.18(19) . .
F6 C2 C4 110.64(19) . .
F1 C1 F2 108.1(3) . .
F1 C1 F3 109.0(3) . .
F2 C1 F3 106.6(2) . .
F1 C1 C3 110.4(2) . .
F2 C1 C3 110.7(2) . .
F3 C1 C3 111.9(2) . .

loop_
_geom_bond_atom_site_label_1
_geom_bond_atom_site_label_2
_geom_bond_distance
_geom_bond_site_symmetry_2
Rh1 O1 2.0685(16) .
Rh1 O4 2.0774(16) .
Rh1 O2 2.0860(17) .
Rh1 O3 2.1005(16) .
Rh1 Mo1 2.2152(3) 2_665
Rh1 Rh1 2.2152(3) 2_665
O4 C3 1.253(3) .
O3 C4 1.276(3) .
O2 C4 1.243(3) 2_665
O1 C3 1.261(3) 2_665
F6 C2 1.336(3) .
F5 C2 1.323(3) .
F3 C1 1.331(4) .
F2 C1 1.313(4) .
F4 C2 1.305(3) .
C4 O2 1.243(3) 2_665
C4 C2 1.533(3) .
C3 O1 1.261(3) 2_665
C3 C1 1.536(3) .
F1 C1 1.307(3) .
